data_7003220
loop_
_publ_author_name
'Huang, Yong-Qing'
'Shen, Zhong-Liang'
'Okamura, Taka-aki'
'Wang, Yan'
'Wang, Xiao-Feng'
'Sun, Wei-Yin'
'Yu, Jin-Quan'
'Ueyama, Norikazu'

_publ_section_title
;
 Silver(i) complexes with oxazoline-containing tripodal ligands:
 structure variation via counter anions and reaction conditions
;
_journal_issue 2
_journal_name_full 'Dalton Transactions'
_journal_page_first 204
_journal_page_last 213
_journal_paper_doi 10.1039/b714502k
_journal_year 2008
_chemical_formula_moiety 'C32 H30 Ag2 F6 N6 O12 S2 '
_chemical_formula_sum 'C32 H30 Ag2 F6 N6 O12 S2'
_chemical_formula_weight 1084.48
_chemical_name_common (Ag2(L)2)(CF3SO3)2
_chemical_name_systematic
;
[Ag2(L)2](CF3SO3)2
;
_space_group_IT_number 14
_symmetry_cell_setting monoclinic
_symmetry_Int_Tables_number 14
_symmetry_space_group_name_Hall '-P 2ybc'
_symmetry_space_group_name_H-M 'P 1 21/c 1'
_atom_sites_solution_hydrogens geom
_atom_sites_solution_primary direct
_atom_sites_solution_secondary difmap
_cell_angle_alpha 90.00
_cell_angle_beta 91.554(10)
_cell_angle_gamma 90.00
_cell_formula_units_Z 2
_cell_length_a 12.650(4)
_cell_length_b 8.565(3)
_cell_length_c 17.176(5)
_cell_measurement_reflns_used 10845
_cell_measurement_temperature 200
_cell_measurement_theta_max 27.5
_cell_measurement_theta_min 3.1
_cell_volume 1860.3(10)
_computing_structure_refinement 'SHELXL-97 (Sheldrick, 1997)'
_computing_structure_solution 'SIR92 (Altomare et al., 1994)'
_diffrn_ambient_temperature 200
_diffrn_detector_area_resol_mean 10.00
_diffrn_measured_fraction_theta_full 0.994
_diffrn_measured_fraction_theta_max 0.994
_diffrn_measurement_device_type 'Rigaku RAXIS-RAPID Imaging Plate'
_diffrn_measurement_method \w
_diffrn_radiation_monochromator graphite
_diffrn_radiation_source 'fine-focus sealed tube'
_diffrn_radiation_type MoK\a
_diffrn_radiation_wavelength 0.71075
_diffrn_reflns_av_R_equivalents 0.0749
_diffrn_reflns_av_sigmaI/netI 0.0603
_diffrn_reflns_limit_h_max 16
_diffrn_reflns_limit_h_min -16
_diffrn_reflns_limit_k_max 11
_diffrn_reflns_limit_k_min -11
_diffrn_reflns_limit_l_max 22
_diffrn_reflns_limit_l_min -22
_diffrn_reflns_number 16858
_diffrn_reflns_theta_full 27.46
_diffrn_reflns_theta_max 27.46
_diffrn_reflns_theta_min 3.09
_exptl_absorpt_coefficient_mu 1.267
_exptl_absorpt_correction_T_max 0.881
_exptl_absorpt_correction_T_min 0.752
_exptl_absorpt_correction_type multi-scan
_exptl_absorpt_process_details '(Higashi, 1995)'
_exptl_crystal_colour light-brown
_exptl_crystal_density_diffrn 1.936
_exptl_crystal_density_method 'not measured'
_exptl_crystal_description block
_exptl_crystal_F_000 1080
_exptl_crystal_size_max 0.200
_exptl_crystal_size_mid 0.200
_exptl_crystal_size_min 0.100
_refine_diff_density_max 2.988
_refine_diff_density_min -1.593
_refine_diff_density_rms 0.210
_refine_ls_extinction_method none
_refine_ls_goodness_of_fit_ref 1.080
_refine_ls_hydrogen_treatment constr
_refine_ls_matrix_type full
_refine_ls_number_parameters 271
_refine_ls_number_reflns 4223
_refine_ls_number_restraints 0
_refine_ls_restrained_S_all 1.080
_refine_ls_R_factor_all 0.0918
_refine_ls_R_factor_gt 0.0748
_refine_ls_shift/su_max 0.001
_refine_ls_shift/su_mean 0.000
_refine_ls_structure_factor_coef Fsqd
_refine_ls_weighting_details 'calc w=1/[\s^2^(Fo^2^)+(0.0751P)^2^+25.6233P] where P=(Fo^2^+2Fc^2^)/3'
_refine_ls_weighting_scheme calc
_refine_ls_wR_factor_gt 0.1976
_refine_ls_wR_factor_ref 0.2079
_reflns_number_gt 3345
_reflns_number_total 4223
_reflns_threshold_expression I>2\s(I)
_cod_data_source_file b714502k.txt
_cod_data_source_block 1
_cod_original_sg_symbol_H-M 'P 21/c'
_cod_database_code 7003220

loop_
_symmetry_equiv_pos_as_xyz
'x, y, z'
'-x, y+1/2, -z+1/2'
'-x, -y, -z'
'x, -y-1/2, z-1/2'

loop_
_atom_site_label
_atom_site_type_symbol
_atom_site_fract_x
_atom_site_fract_y
_atom_site_fract_z
_atom_site_U_iso_or_equiv
_atom_site_adp_type
_atom_site_occupancy
_atom_site_symmetry_multiplicity
_atom_site_calc_flag
_atom_site_refinement_flags
_atom_site_disorder_assembly
_atom_site_disorder_group
Ag1 Ag 0.33088(5) 0.52137(7) 0.50433(4) 0.0314(2) Uani 1 1 d . . .
S1 S 0.53059(15) 0.6769(3) 0.62938(12) 0.0308(4) Uani 1 1 d . . .
F1 F 0.3342(4) 0.6535(9) 0.6731(4) 0.0637(19) Uani 1 1 d . . .
F2 F 0.4499(6) 0.5486(8) 0.7526(4) 0.072(2) Uani 1 1 d . . .
F3 F 0.4291(5) 0.7922(8) 0.7475(4) 0.0586(16) Uani 1 1 d . . .
O1 O 0.2007(4) 0.0861(7) 0.5958(4) 0.0360(13) Uani 1 1 d . . .
O3 O 0.0964(5) 0.5575(8) 0.3190(4) 0.0409(15) Uani 1 1 d . . .
O5 O -0.1731(4) 0.0592(7) 0.5828(3) 0.0307(12) Uani 1 1 d . . .
O11 O 0.5118(5) 0.5329(8) 0.5861(4) 0.0411(15) Uani 1 1 d . . .
O12 O 0.6298(5) 0.6802(9) 0.6724(4) 0.0489(17) Uani 1 1 d . . .
O13 O 0.5028(5) 0.8173(8) 0.5873(4) 0.0440(16) Uani 1 1 d . . .
N1 N 0.2915(5) 0.2892(8) 0.5503(4) 0.0314(15) Uani 1 1 d . . .
N3 N -0.0819(6) 0.5442(9) 0.3067(4) 0.0355(16) Uani 1 1 d . . .
N5 N -0.2751(5) 0.2479(8) 0.5329(4) 0.0270(13) Uani 1 1 d . . .
C1 C 0.1045(5) 0.2568(9) 0.5087(4) 0.0230(14) Uani 1 1 d . . .
C01 C 0.4316(7) 0.6667(10) 0.7043(5) 0.0358(19) Uani 1 1 d . . .
C2 C 0.1036(6) 0.3521(8) 0.4445(4) 0.0243(15) Uani 1 1 d . . .
H1 H 0.1681 0.3882 0.4239 0.029 Uiso 1 1 calc R . .
C3 C 0.0071(6) 0.3956(9) 0.4096(4) 0.0233(14) Uani 1 1 d . . .
C4 C -0.0885(6) 0.3408(9) 0.4394(4) 0.0235(14) Uani 1 1 d . . .
H2 H -0.1542 0.3711 0.4160 0.028 Uiso 1 1 calc R . .
C5 C -0.0859(5) 0.2408(8) 0.5042(4) 0.0221(14) Uani 1 1 d . . .
C6 C 0.0105(6) 0.1975(9) 0.5377(4) 0.0248(15) Uani 1 1 d . . .
H3 H 0.0127 0.1274 0.5806 0.030 Uiso 1 1 calc R . .
C11 C 0.2054(6) 0.2145(9) 0.5513(4) 0.0254(15) Uani 1 1 d . . .
C12 C 0.3682(7) 0.2055(12) 0.5992(6) 0.044(2) Uani 1 1 d . . .
H4 H 0.3993 0.2750 0.6398 0.053 Uiso 1 1 calc R . .
H5 H 0.4258 0.1628 0.5676 0.053 Uiso 1 1 calc R . .
C13 C 0.3045(7) 0.0743(12) 0.6356(6) 0.043(2) Uani 1 1 d . . .
H6 H 0.3374 -0.0286 0.6262 0.052 Uiso 1 1 calc R . .
H7 H 0.2986 0.0900 0.6925 0.052 Uiso 1 1 calc R . .
C31 C 0.0037(6) 0.5028(9) 0.3417(4) 0.0244(15) Uani 1 1 d . . .
C32 C -0.0503(8) 0.6551(12) 0.2461(5) 0.043(2) Uani 1 1 d . . .
H8 H -0.0790 0.7604 0.2564 0.052 Uiso 1 1 calc R . .
H9 H -0.0760 0.6201 0.1940 0.052 Uiso 1 1 calc R . .
C33 C 0.0696(8) 0.6566(13) 0.2509(6) 0.051(3) Uani 1 1 d . . .
H10 H 0.0995 0.6128 0.2029 0.061 Uiso 1 1 calc R . .
H11 H 0.0967 0.7641 0.2586 0.061 Uiso 1 1 calc R . .
C51 C -0.1841(6) 0.1876(9) 0.5378(4) 0.0227(14) Uani 1 1 d . . .
C52 C -0.3481(6) 0.1476(11) 0.5776(5) 0.038(2) Uani 1 1 d . . .
H12 H -0.3978 0.0908 0.5423 0.045 Uiso 1 1 calc R . .
H13 H -0.3890 0.2105 0.6146 0.045 Uiso 1 1 calc R . .
C53 C -0.2742(6) 0.0360(13) 0.6202(6) 0.045(2) Uani 1 1 d . . .
H14 H -0.2686 0.0617 0.6764 0.054 Uiso 1 1 calc R . .
H15 H -0.2987 -0.0732 0.6142 0.054 Uiso 1 1 calc R . .

loop_
_atom_site_aniso_label
_atom_site_aniso_U_11
_atom_site_aniso_U_22
_atom_site_aniso_U_33
_atom_site_aniso_U_23
_atom_site_aniso_U_13
_atom_site_aniso_U_12
Ag1 0.0273(3) 0.0280(3) 0.0389(4) 0.0037(3) 0.0014(2) -0.0002(2)
S1 0.0259(9) 0.0371(11) 0.0295(10) 0.0025(8) 0.0012(8) -0.0049(8)
F1 0.036(3) 0.103(6) 0.053(4) -0.015(4) 0.011(3) -0.013(3)
F2 0.101(5) 0.050(4) 0.067(4) 0.033(3) 0.043(4) 0.025(4)
F3 0.077(4) 0.051(4) 0.049(3) -0.013(3) 0.012(3) 0.006(3)
O1 0.028(3) 0.038(3) 0.042(3) 0.010(3) -0.003(2) 0.000(2)
O3 0.035(3) 0.046(4) 0.041(3) 0.017(3) 0.007(3) -0.004(3)
O5 0.020(3) 0.034(3) 0.038(3) 0.010(2) 0.006(2) 0.000(2)
O11 0.033(3) 0.054(4) 0.036(3) -0.015(3) 0.010(3) -0.010(3)
O12 0.031(3) 0.059(4) 0.057(4) 0.005(3) -0.009(3) -0.007(3)
O13 0.054(4) 0.042(4) 0.037(3) 0.014(3) 0.003(3) -0.004(3)
N1 0.017(3) 0.034(4) 0.043(4) 0.006(3) -0.001(3) -0.002(3)
N3 0.034(4) 0.039(4) 0.033(4) 0.012(3) -0.002(3) -0.004(3)
N5 0.021(3) 0.029(3) 0.031(3) 0.003(3) 0.003(3) 0.000(2)
C1 0.020(3) 0.024(4) 0.025(4) 0.000(3) 0.002(3) 0.004(3)
C01 0.041(5) 0.034(5) 0.033(4) -0.001(3) 0.010(4) -0.005(4)
C2 0.023(3) 0.021(4) 0.029(4) -0.001(3) 0.003(3) -0.001(3)
C3 0.025(4) 0.023(4) 0.022(3) 0.000(3) 0.002(3) -0.001(3)
C4 0.021(3) 0.027(4) 0.023(3) 0.003(3) 0.000(3) 0.001(3)
C5 0.023(3) 0.020(3) 0.024(3) -0.003(3) 0.003(3) 0.002(3)
C6 0.025(4) 0.022(4) 0.027(4) -0.002(3) 0.000(3) 0.000(3)
C11 0.026(4) 0.024(4) 0.027(4) 0.002(3) 0.000(3) 0.004(3)
C12 0.028(4) 0.046(6) 0.058(6) 0.011(5) -0.014(4) 0.001(4)
C13 0.032(4) 0.043(5) 0.054(6) 0.020(4) -0.014(4) 0.000(4)
C31 0.028(4) 0.022(4) 0.023(3) -0.002(3) -0.001(3) 0.001(3)
C32 0.057(6) 0.041(5) 0.031(4) 0.017(4) -0.012(4) -0.002(4)
C33 0.059(6) 0.055(6) 0.038(5) 0.023(5) 0.003(5) -0.002(5)
C51 0.024(3) 0.023(4) 0.021(3) 0.000(3) 0.001(3) 0.000(3)
C52 0.020(4) 0.048(5) 0.046(5) 0.012(4) 0.009(3) -0.002(3)
C53 0.023(4) 0.057(6) 0.055(6) 0.025(5) 0.012(4) 0.000(4)

loop_
_atom_type_symbol
_atom_type_description
_atom_type_scat_dispersion_real
_atom_type_scat_dispersion_imag
_atom_type_scat_source
Ag Ag -0.8971 1.1015 'International Tables Vol C Tables 4.2.6.8 and 6.1.1.4'
S S 0.1246 0.1234 'International Tables Vol C Tables 4.2.6.8 and 6.1.1.4'
F F 0.0171 0.0103 'International Tables Vol C Tables 4.2.6.8 and 6.1.1.4'
O O 0.0106 0.0060 'International Tables Vol C Tables 4.2.6.8 and 6.1.1.4'
N N 0.0061 0.0033 'International Tables Vol C Tables 4.2.6.8 and 6.1.1.4'
C C 0.0033 0.0016 'International Tables Vol C Tables 4.2.6.8 and 6.1.1.4'
H H 0.0000 0.0000 'International Tables Vol C Tables 4.2.6.8 and 6.1.1.4'

loop_
_geom_angle_atom_site_label_1
_geom_angle_atom_site_label_2
_geom_angle_atom_site_label_3
_geom_angle
_geom_angle_site_symmetry_1
_geom_angle_site_symmetry_3
_geom_angle_publ_flag
N5 Ag1 N1 147.8(2) 3_566 . ?
N5 Ag1 O11 103.5(2) 3_566 3_666 ?
N1 Ag1 O11 103.7(2) . 3_666 ?
O12 S1 O13 116.0(4) . . ?
O12 S1 O11 114.0(4) . . ?
O13 S1 O11 114.6(4) . . ?
O12 S1 C01 104.2(4) . . ?
O13 S1 C01 103.4(4) . . ?
O11 S1 C01 102.4(4) . . ?
C11 O1 C13 105.6(6) . . ?
C31 O3 C33 104.4(7) . . ?
C51 O5 C53 106.6(6) . . ?
S1 O11 Ag1 109.9(3) . 3_666 ?
C11 N1 C12 107.8(7) . . ?
C11 N1 Ag1 131.7(5) . . ?
C12 N1 Ag1 119.8(5) . . ?
C31 N3 C32 105.7(7) . . ?
C51 N5 C52 107.9(6) . . ?
C51 N5 Ag1 132.5(5) . 3_566 ?
C52 N5 Ag1 118.2(5) . 3_566 ?
C2 C1 C6 121.0(7) . . ?
C2 C1 C11 121.7(6) . . ?
C6 C1 C11 117.4(7) . . ?
F3 C01 F2 106.1(7) . . ?
F3 C01 F1 105.2(8) . . ?
F2 C01 F1 109.2(8) . . ?
F3 C01 S1 112.9(6) . . ?
F2 C01 S1 111.5(6) . . ?
F1 C01 S1 111.4(6) . . ?
C1 C2 C3 119.5(7) . . ?
C1 C2 H1 120.3 . . ?
C3 C2 H1 120.3 . . ?
C2 C3 C4 120.3(7) . . ?
C2 C3 C31 120.6(6) . . ?
C4 C3 C31 119.1(6) . . ?
C5 C4 C3 119.3(7) . . ?
C5 C4 H2 120.3 . . ?
C3 C4 H2 120.3 . . ?
C6 C5 C4 119.7(7) . . ?
C6 C5 C51 120.1(7) . . ?
C4 C5 C51 120.2(6) . . ?
C5 C6 C1 120.1(7) . . ?
C5 C6 H3 119.9 . . ?
C1 C6 H3 119.9 . . ?
N1 C11 O1 118.3(7) . . ?
N1 C11 C1 126.5(7) . . ?
O1 C11 C1 115.2(6) . . ?
N1 C12 C13 104.3(7) . . ?
N1 C12 H4 110.9 . . ?
C13 C12 H4 110.9 . . ?
N1 C12 H5 110.9 . . ?
C13 C12 H5 110.9 . . ?
H4 C12 H5 108.9 . . ?
O1 C13 C12 103.5(7) . . ?
O1 C13 H6 111.1 . . ?
C12 C13 H6 111.1 . . ?
O1 C13 H7 111.1 . . ?
C12 C13 H7 111.1 . . ?
H6 C13 H7 109.0 . . ?
N3 C31 O3 120.5(7) . . ?
N3 C31 C3 123.3(7) . . ?
O3 C31 C3 116.2(6) . . ?
N3 C32 C33 105.0(7) . . ?
N3 C32 H8 110.8 . . ?
C33 C32 H8 110.8 . . ?
N3 C32 H9 110.8 . . ?
C33 C32 H9 110.8 . . ?
H8 C32 H9 108.8 . . ?
O3 C33 C32 104.2(7) . . ?
O3 C33 H10 110.9 . . ?
C32 C33 H10 110.9 . . ?
O3 C33 H11 110.9 . . ?
C32 C33 H11 110.9 . . ?
H10 C33 H11 108.9 . . ?
N5 C51 O5 116.8(6) . . ?
N5 C51 C5 129.1(7) . . ?
O5 C51 C5 114.0(6) . . ?
N5 C52 C53 103.3(6) . . ?
N5 C52 H12 111.1 . . ?
C53 C52 H12 111.1 . . ?
N5 C52 H13 111.1 . . ?
C53 C52 H13 111.1 . . ?
H12 C52 H13 109.1 . . ?
O5 C53 C52 103.8(7) . . ?
O5 C53 H14 111.0 . . ?
C52 C53 H14 111.0 . . ?
O5 C53 H15 111.0 . . ?
C52 C53 H15 111.0 . . ?
H14 C53 H15 109.0 . . ?

loop_
_geom_bond_atom_site_label_1
_geom_bond_atom_site_label_2
_geom_bond_distance
_geom_bond_site_symmetry_2
_geom_bond_publ_flag
Ag1 N5 2.188(7) 3_566 ?
Ag1 N1 2.202(7) . ?
Ag1 O11 2.599(6) 3_666 ?
S1 O12 1.439(7) . ?
S1 O13 1.442(7) . ?
S1 O11 1.456(7) . ?
S1 C01 1.822(9) . ?
F1 C01 1.335(11) . ?
F2 C01 1.325(11) . ?
F3 C01 1.307(10) . ?
O1 C11 1.342(9) . ?
O1 C13 1.467(10) . ?
O3 C31 1.331(9) . ?
O3 C33 1.478(11) . ?
O5 C51 1.348(9) . ?
O5 C53 1.460(9) . ?
O11 Ag1 2.599(6) 3_666 ?
N1 C11 1.263(10) . ?
N1 C12 1.454(11) . ?
N3 C31 1.275(10) . ?
N3 C32 1.471(11) . ?
N5 C51 1.263(9) . ?
N5 C52 1.489(10) . ?
N5 Ag1 2.188(7) 3_566 ?
C1 C2 1.372(10) . ?
C1 C6 1.397(10) . ?
C1 C11 1.499(10) . ?
C2 C3 1.396(10) . ?
C2 H1 0.9500 . ?
C3 C4 1.407(10) . ?
C3 C31 1.484(10) . ?
C4 C5 1.403(10) . ?
C4 H2 0.9500 . ?
C5 C6 1.385(10) . ?
C5 C51 1.458(10) . ?
C6 H3 0.9500 . ?
C12 C13 1.527(13) . ?
C12 H4 0.9900 . ?
C12 H5 0.9900 . ?
C13 H6 0.9900 . ?
C13 H7 0.9900 . ?
C32 C33 1.516(14) . ?
C32 H8 0.9900 . ?
C32 H9 0.9900 . ?
C33 H10 0.9900 . ?
C33 H11 0.9900 . ?
C52 C53 1.512(12) . ?
C52 H12 0.9900 . ?
C52 H13 0.9900 . ?
C53 H14 0.9900 . ?
C53 H15 0.9900 . ?

loop_
_geom_torsion_atom_site_label_1
_geom_torsion_atom_site_label_2
_geom_torsion_atom_site_label_3
_geom_torsion_atom_site_label_4
_geom_torsion
_geom_torsion_site_symmetry_1
_geom_torsion_site_symmetry_2
_geom_torsion_site_symmetry_3
_geom_torsion_site_symmetry_4
_geom_torsion_publ_flag
O12 S1 O11 Ag1 -54.5(5) . . . 3_666 ?
O13 S1 O11 Ag1 82.5(4) . . . 3_666 ?
C01 S1 O11 Ag1 -166.4(4) . . . 3_666 ?
N5 Ag1 N1 C11 20.2(11) 3_566 . . . ?
O11 Ag1 N1 C11 -126.7(8) 3_666 . . . ?
N5 Ag1 N1 C12 -149.3(7) 3_566 . . . ?
O11 Ag1 N1 C12 63.8(7) 3_666 . . . ?
O12 S1 C01 F3 65.6(8) . . . . ?
O13 S1 C01 F3 -56.1(8) . . . . ?
O11 S1 C01 F3 -175.5(7) . . . . ?
O12 S1 C01 F2 -53.9(8) . . . . ?
O13 S1 C01 F2 -175.5(7) . . . . ?
O11 S1 C01 F2 65.1(8) . . . . ?
O12 S1 C01 F1 -176.3(7) . . . . ?
O13 S1 C01 F1 62.1(7) . . . . ?
O11 S1 C01 F1 -57.3(7) . . . . ?
C6 C1 C2 C3 2.6(11) . . . . ?
C11 C1 C2 C3 -176.2(7) . . . . ?
C1 C2 C3 C4 -0.7(11) . . . . ?
C1 C2 C3 C31 177.9(7) . . . . ?
C2 C3 C4 C5 -0.6(11) . . . . ?
C31 C3 C4 C5 -179.2(7) . . . . ?
C3 C4 C5 C6 0.0(11) . . . . ?
C3 C4 C5 C51 177.6(7) . . . . ?
C4 C5 C6 C1 1.9(11) . . . . ?
C51 C5 C6 C1 -175.8(7) . . . . ?
C2 C1 C6 C5 -3.2(11) . . . . ?
C11 C1 C6 C5 175.7(7) . . . . ?
C12 N1 C11 O1 2.2(10) . . . . ?
Ag1 N1 C11 O1 -168.2(6) . . . . ?
C12 N1 C11 C1 -179.5(8) . . . . ?
Ag1 N1 C11 C1 10.1(13) . . . . ?
C13 O1 C11 N1 2.5(10) . . . . ?
C13 O1 C11 C1 -176.0(7) . . . . ?
C2 C1 C11 N1 21.9(12) . . . . ?
C6 C1 C11 N1 -157.0(8) . . . . ?
C2 C1 C11 O1 -159.8(7) . . . . ?
C6 C1 C11 O1 21.3(10) . . . . ?
C11 N1 C12 C13 -5.7(10) . . . . ?
Ag1 N1 C12 C13 166.1(6) . . . . ?
C11 O1 C13 C12 -5.7(10) . . . . ?
N1 C12 C13 O1 6.8(10) . . . . ?
C32 N3 C31 O3 -1.5(11) . . . . ?
C32 N3 C31 C3 177.5(7) . . . . ?
C33 O3 C31 N3 -2.0(11) . . . . ?
C33 O3 C31 C3 178.9(7) . . . . ?
C2 C3 C31 N3 178.7(8) . . . . ?
C4 C3 C31 N3 -2.7(11) . . . . ?
C2 C3 C31 O3 -2.3(10) . . . . ?
C4 C3 C31 O3 176.3(7) . . . . ?
C31 N3 C32 C33 4.2(10) . . . . ?
C31 O3 C33 C32 4.4(10) . . . . ?
N3 C32 C33 O3 -5.3(10) . . . . ?
C52 N5 C51 O5 -3.2(9) . . . . ?
Ag1 N5 C51 O5 162.1(5) 3_566 . . . ?
C52 N5 C51 C5 179.8(8) . . . . ?
Ag1 N5 C51 C5 -14.8(12) 3_566 . . . ?
C53 O5 C51 N5 -5.4(10) . . . . ?
C53 O5 C51 C5 172.0(7) . . . . ?
C6 C5 C51 N5 155.7(8) . . . . ?
C4 C5 C51 N5 -21.9(12) . . . . ?
C6 C5 C51 O5 -21.4(10) . . . . ?
C4 C5 C51 O5 161.0(7) . . . . ?
C51 N5 C52 C53 10.0(10) . . . . ?
Ag1 N5 C52 C53 -157.8(6) 3_566 . . . ?
C51 O5 C53 C52 11.2(10) . . . . ?
N5 C52 C53 O5 -12.5(10) . . . . ?
